data_1570110
loop_
_publ_author_name
'Fang, Jun-Jie'
'Liu, Zheng'
'Shen, Yang-Lin'
'Xie, Yun-Peng'
'Lu, Xing'

_publ_section_title
;
 Template-assisted synthesis of isomeric copper(i) clusters with tunable
 structures showing photophysical and electrochemical properties.
;
_journal_issue 44
_journal_name_full 'Chemical science'
_journal_page_first 12637
_journal_page_last 12644
_journal_paper_doi 10.1039/d3sc04682f
_journal_volume 14
_journal_year 2023
_chemical_formula_moiety 'C132 H218 Cu37 O53 P6 V12'
_chemical_formula_sum 'C132 H218 Cu37 O53 P6 V12'
_chemical_formula_weight 5801.13
_space_group_crystal_system trigonal
_space_group_IT_number 161
_space_group_name_Hall 'R 3 -2"c'
_space_group_name_H-M_alt 'R 3 c :H'
_atom_sites_solution_hydrogens mixed
_atom_sites_solution_primary iterative
_audit_creation_date 2022-12-05
_audit_creation_method
;
Olex2 1.5
(compiled 2022.04.07 svn.rca3783a0 for OlexSys, GUI svn.r6498)
;
_audit_update_record
;
2022-12-27 deposited with the CCDC.	2023-10-13 downloaded from the CCDC.
;
_cell_angle_alpha 90
_cell_angle_beta 90
_cell_angle_gamma 120
_cell_formula_units_Z 6
_cell_length_a 20.1642(4)
_cell_length_b 20.1642(4)
_cell_length_c 100.293(3)
_cell_measurement_reflns_used 9977
_cell_measurement_temperature 273.15
_cell_measurement_theta_max 27.03
_cell_measurement_theta_min 2.843
_cell_volume 35315.3(14)
_computing_cell_refinement 'SAINT V8.40B (?, 2016)'
_computing_data_reduction 'SAINT V8.40B (?, 2016)'
_computing_molecular_graphics 'Olex2 1.5 (Dolomanov et al., 2009)'
_computing_publication_material 'Olex2 1.5 (Dolomanov et al., 2009)'
_computing_structure_refinement 'SHELXL 2018/3 (Sheldrick, 2015)'
_computing_structure_solution 'olex2.solve 1.5 (Bourhis et al., 2015)'
_diffrn_ambient_temperature 273.15
_diffrn_detector 'Bruker APEX2 area detector'
_diffrn_detector_area_resol_mean 7.9
_diffrn_detector_type 'CCD area detector'
_diffrn_measured_fraction_theta_full 0.998
_diffrn_measured_fraction_theta_max 0.998
_diffrn_measurement_device 'three-circle diffractometer'
_diffrn_measurement_device_type 'Bruker APEX-II CCD'
_diffrn_measurement_method '\f and \w scans'
_diffrn_radiation_monochromator 'mirror optics'
_diffrn_radiation_probe x-ray
_diffrn_radiation_type MoK\a
_diffrn_radiation_wavelength 0.71073
_diffrn_reflns_av_R_equivalents 0.0947
_diffrn_reflns_av_unetI/netI 0.1065
_diffrn_reflns_Laue_measured_fraction_full 0.998
_diffrn_reflns_Laue_measured_fraction_max 0.998
_diffrn_reflns_limit_h_max 25
_diffrn_reflns_limit_h_min -25
_diffrn_reflns_limit_k_max 24
_diffrn_reflns_limit_k_min -25
_diffrn_reflns_limit_l_max 103
_diffrn_reflns_limit_l_min -128
_diffrn_reflns_number 83490
_diffrn_reflns_point_group_measured_fraction_full 0.998
_diffrn_reflns_point_group_measured_fraction_max 0.998
_diffrn_reflns_theta_full 25.242
_diffrn_reflns_theta_max 27.111
_diffrn_reflns_theta_min 2.437
_diffrn_source 'microfocus sealed X-ray tube'
_diffrn_source_current 30.0
_diffrn_source_power 1.35
_diffrn_source_target Mo
_diffrn_source_type 'Incoatec I\ms'
_diffrn_source_voltage 45.0
_diffrn_standards_number 0
_exptl_absorpt_coefficient_mu 3.804
_exptl_absorpt_correction_T_max 0.7455
_exptl_absorpt_correction_T_min 0.5605
_exptl_absorpt_correction_type multi-scan
_exptl_absorpt_process_details
;
SADABS-2016/2 (Bruker,2016/2) was used for absorption correction.
wR2(int) was 0.0807 before and 0.0549 after correction.
The Ratio of minimum to maximum transmission is 0.7518.
The \l/2 correction factor is Not present.
;
_exptl_crystal_colour 'clear dark black'
_exptl_crystal_colour_lustre clear
_exptl_crystal_colour_modifier dark
_exptl_crystal_colour_primary black
_exptl_crystal_density_diffrn 1.637
_exptl_crystal_description block
_exptl_crystal_F_000 17238
_exptl_crystal_preparation solvothermal
_exptl_crystal_recrystallization_method MiteGen
_exptl_crystal_size_max 0.12
_exptl_crystal_size_mid 0.11
_exptl_crystal_size_min 0.1
_refine_diff_density_max 0.865
_refine_diff_density_min -0.843
_refine_diff_density_rms 0.107
_refine_ls_abs_structure_details
;
 Refined as a perfect inversion twin.
;
_refine_ls_abs_structure_Flack 0.5
_refine_ls_extinction_method none
_refine_ls_goodness_of_fit_ref 0.976
_refine_ls_hydrogen_treatment constr
_refine_ls_matrix_type full
_refine_ls_number_parameters 732
_refine_ls_number_reflns 16113
_refine_ls_number_restraints 439
_refine_ls_restrained_S_all 0.986
_refine_ls_R_factor_all 0.1191
_refine_ls_R_factor_gt 0.0671
_refine_ls_shift/su_max 0.003
_refine_ls_shift/su_mean 0.000
_refine_ls_structure_factor_coef Fsqd
_refine_ls_weighting_details 'w=1/[\s^2^(Fo^2^)+(0.0723P)^2^] where P=(Fo^2^+2Fc^2^)/3'
_refine_ls_weighting_scheme calc
_refine_ls_wR_factor_gt 0.1290
_refine_ls_wR_factor_ref 0.1449
_reflns_Friedel_coverage 0.999
_reflns_Friedel_fraction_full 0.998
_reflns_Friedel_fraction_max 0.999
_reflns_number_gt 10051
_reflns_number_total 16113
_reflns_threshold_expression 'I > 2\s(I)'
_cod_data_source_file d3sc04682f2.cif
_cod_data_source_block 2219441
_cod_depositor_comments 'Adding full bibliography for 1570109--1570116.cif.'
_cod_original_cell_volume 35315.2(17)
_cod_original_sg_symbol_H-M 'R 3 c'
_cod_database_code 1570110
_shelx_shelxl_version_number 2018/3
_shelx_space_group_comment
;
The symmetry employed for this shelxl refinement is uniquely defined
by the following loop, which should always be used as a source of
symmetry information in preference to the above space-group names.
They are only intended as comments.
;
_shelx_estimated_absorpt_t_max 0.702
_shelx_estimated_absorpt_t_min 0.658
_smtbx_masks_void_probe_radius 1.2
_smtbx_masks_void_truncation_radius 1.2
_olex2_exptl_crystal_mounting_method MiteGen
_olex2_submission_special_instructions 'No special instructions were received'

loop_
_space_group_symop_operation_xyz
'x, y, z'
'-y, x-y, z'
'-x+y, -x, z'
'-y, -x, z+1/2'
'-x+y, y, z+1/2'
'x, x-y, z+1/2'
'x+2/3, y+1/3, z+1/3'
'-y+2/3, x-y+1/3, z+1/3'
'-x+y+2/3, -x+1/3, z+1/3'
'-y+2/3, -x+1/3, z+5/6'
'-x+y+2/3, y+1/3, z+5/6'
'x+2/3, x-y+1/3, z+5/6'
'x+1/3, y+2/3, z+2/3'
'-y+1/3, x-y+2/3, z+2/3'
'-x+y+1/3, -x+2/3, z+2/3'
'-y+1/3, -x+2/3, z+7/6'
'-x+y+1/3, y+2/3, z+7/6'
'x+1/3, x-y+2/3, z+7/6'

loop_
_atom_site_label
_atom_site_type_symbol
_atom_site_fract_x
_atom_site_fract_y
_atom_site_fract_z
_atom_site_U_iso_or_equiv
_atom_site_adp_type
_atom_site_occupancy
_atom_site_site_symmetry_order
_atom_site_calc_flag
_atom_site_refinement_flags_posn
_atom_site_refinement_flags_adp
_atom_site_refinement_flags_occupancy
_atom_site_disorder_assembly
_atom_site_disorder_group
Cu1 Cu 0.333333 0.666667 0.49441(3) 0.0405(7) Uani 1 3 d S T P . .
Cu2 Cu 0.43211(11) 0.47744(10) 0.49259(2) 0.0483(5) Uani 1 1 d . . . . .
Cu3 Cu 0.53964(10) 0.59510(11) 0.50486(2) 0.0481(5) Uani 1 1 d . . . . .
Cu4 Cu 0.63427(10) 0.76824(10) 0.48162(2) 0.0473(4) Uani 1 1 d . . . . .
Cu5 Cu 0.32628(11) 0.50117(10) 0.48004(2) 0.0525(5) Uani 1 1 d . . . . .
Cu6 Cu 0.61033(10) 0.89434(11) 0.49597(2) 0.0526(5) Uani 1 1 d . . . . .
Cu7 Cu 0.47742(10) 0.84728(10) 0.50914(2) 0.0524(5) Uani 1 1 d . . . . .
Cu8 Cu 0.63982(10) 0.75705(12) 0.50851(2) 0.0544(5) Uani 1 1 d . . . . .
Cu9 Cu 0.42094(11) 0.48240(11) 0.46209(2) 0.0543(5) Uani 1 1 d . . . . .
Cu10 Cu 0.59661(11) 0.62478(11) 0.47963(2) 0.0570(5) Uani 1 1 d . U . . .
Cu11 Cu 0.59755(11) 0.69449(12) 0.53433(2) 0.0588(5) Uani 1 1 d . U . . .
Cu12 Cu 0.58303(11) 0.65930(12) 0.45397(2) 0.0590(5) Uani 1 1 d . . . . .
V2 V 0.46766(11) 0.70197(12) 0.51817(2) 0.0298(5) Uani 1 1 d . . . . .
V1 V 0.45066(12) 0.65581(12) 0.47051(2) 0.0320(5) Uani 1 1 d . . . . .
V3 V 0.41559(12) 0.76786(12) 0.54389(2) 0.0321(5) Uani 1 1 d . . . . .
Cu13 Cu 0.59620(12) 0.88939(12) 0.52667(2) 0.0717(7) Uani 1 1 d . . . . .
V4 V 0.32833(14) 0.56990(13) 0.44505(2) 0.0413(6) Uani 1 1 d . . . . .
P1 P 0.5051(2) 0.6978(2) 0.55920(3) 0.0398(9) Uani 1 1 d . . . . .
P2 P 0.4698(3) 0.5552(3) 0.43388(4) 0.0644(12) Uani 1 1 d . . . . .
O1 O 0.333333 0.666667 0.55318(10) 0.012(2) Uani 1 3 d S T P . .
H1 H 0.333336 0.666669 0.562951 0.018 Uiso 1 3 calc R U P . .
O2 O 0.4277(5) 0.7324(5) 0.50634(7) 0.035(2) Uani 1 1 d . . . . .
O3 O 0.4140(5) 0.6635(5) 0.45488(8) 0.036(2) Uani 1 1 d . . . . .
O4 O 0.3775(4) 0.6152(5) 0.48203(8) 0.034(2) Uani 1 1 d . . . . .
O5 O 0.4681(5) 0.6239(5) 0.51215(8) 0.042(2) Uani 1 1 d . . . . .
O6 O 0.4196(5) 0.6820(4) 0.53380(8) 0.0325(19) Uani 1 1 d . . . . .
O7 O 0.4755(5) 0.8365(5) 0.53475(8) 0.041(2) Uani 1 1 d . . . . .
O8 O 0.5230(5) 0.7379(5) 0.47625(8) 0.043(2) Uani 1 1 d . . . . .
O9 O 0.3816(5) 0.8216(5) 0.55653(8) 0.045(2) Uani 1 1 d . . . . .
O10 O 0.5603(5) 0.7681(5) 0.52081(8) 0.041(2) Uani 1 1 d . . . . .
O11 O 0.3231(5) 0.5079(5) 0.45550(9) 0.046(2) Uani 1 1 d . . . . .
O12 O 0.3980(6) 0.5642(7) 0.43185(9) 0.065(3) Uani 1 1 d . . . . .
O13 O 0.4835(5) 0.7587(5) 0.55754(8) 0.046(2) Uani 1 1 d . . . . .
O14 O 0.4863(5) 0.5976(5) 0.46776(8) 0.038(2) Uani 1 1 d . . . . .
O15 O 0.2401(6) 0.4997(6) 0.43269(10) 0.067(3) Uani 1 1 d . . . . .
O16 O 0.5370(6) 0.6380(6) 0.43670(9) 0.059(3) Uani 1 1 d . . . . .
O17 O 0.5780(6) 0.7178(6) 0.55097(9) 0.058(3) Uani 1 1 d . . . . .
O18 O 0.4629(7) 0.4969(6) 0.44431(9) 0.068(3) Uani 1 1 d . . . . .
C1 C 0.5742(9) 0.9409(9) 0.51068(15) 0.056(4) Uani 1 1 d . . . . .
C2 C 0.6300(8) 0.6201(9) 0.52630(15) 0.051(4) Uani 1 1 d . U . . .
C3 C 0.6340(8) 0.6680(10) 0.51777(15) 0.056(4) Uani 1 1 d . U . . .
C4 C 0.3543(9) 0.4216(8) 0.47786(15) 0.053(4) Uani 1 1 d . . . . .
C5 C 0.3505(11) 0.3747(10) 0.46962(16) 0.067(5) Uani 1 1 d . . . . .
C6 C 0.6756(9) 0.8513(8) 0.49610(13) 0.050(4) Uani 1 1 d . . . . .
C7 C 0.7278(10) 0.8365(9) 0.49600(16) 0.058(4) Uani 1 1 d . . . . .
C8 C 0.5456(13) 0.6311(11) 0.57807(16) 0.095(7) Uani 1 1 d D . . . .
H8A H 0.591904 0.641881 0.573536 0.142 Uiso 1 1 calc R U . . .
H8B H 0.503362 0.585546 0.574413 0.142 Uiso 1 1 calc R U . . .
H8C H 0.550479 0.623607 0.587395 0.142 Uiso 1 1 calc R U . . .
C9 C 0.6331(12) 0.4852(11) 0.47779(19) 0.087(6) Uani 1 1 d D U . . .
C10 C 0.6320(11) 0.9900(9) 0.51614(16) 0.064(5) Uani 1 1 d . . . . .
C11 C 0.6605(8) 0.7086(9) 0.46773(15) 0.050(4) Uani 1 1 d . . . . .
C12 C 0.6303(12) 0.5620(13) 0.5335(2) 0.100(6) Uani 1 1 d D U . . .
C13 C 0.5875(8) 0.5176(9) 0.48452(14) 0.051(4) Uani 1 1 d . U . . .
C14 C 0.3230(14) 0.3051(11) 0.4631(2) 0.111(7) Uani 1 1 d D U . . .
C15 C 0.4857(14) 0.5750(13) 0.40622(17) 0.114(7) Uani 1 1 d D U . . .
H15A H 0.435158 0.568187 0.405694 0.171 Uiso 1 1 calc R U . . .
H15B H 0.498782 0.561551 0.397830 0.171 Uiso 1 1 calc R U . . .
H15C H 0.521781 0.627488 0.408246 0.171 Uiso 1 1 calc R U . . .
C16 C 0.7561(13) 0.7597(14) 0.4470(2) 0.115(6) Uani 1 1 d D U . . .
C17 C 0.4678(11) 0.6930(13) 0.58492(14) 0.097(7) Uani 1 1 d D . . . .
H17A H 0.473349 0.678837 0.593810 0.145 Uiso 1 1 calc R U . . .
H17B H 0.419342 0.655088 0.581342 0.145 Uiso 1 1 calc R U . . .
H17C H 0.470260 0.741789 0.585099 0.145 Uiso 1 1 calc R U . . .
C18 C 0.8595(11) 0.9153(15) 0.4874(3) 0.161(10) Uani 1 1 d D U . . .
H18A H 0.874666 0.962033 0.492124 0.242 Uiso 1 1 d R U . . .
H18B H 0.834046 0.914963 0.479244 0.242 Uiso 1 1 d R U . . .
H18C H 0.904016 0.911533 0.485294 0.242 Uiso 1 1 d R U . . .
C19 C 0.4880(12) 0.5237(12) 0.41713(18) 0.112(6) Uani 1 1 d D U . . .
C20 C 0.6520(19) 0.5189(15) 0.5238(2) 0.161(11) Uani 1 1 d D U . . .
H20A H 0.606703 0.484228 0.518999 0.242 Uiso 1 1 d R U . . .
H20B H 0.670813 0.490448 0.528619 0.242 Uiso 1 1 d R U . . .
H20C H 0.690503 0.553268 0.517719 0.242 Uiso 1 1 d R U . . .
C21 C 0.7060(11) 1.0674(10) 0.51877(17) 0.095(5) Uani 1 1 d D U . . .
C22 C 0.8101(12) 0.7758(13) 0.4924(2) 0.116(7) Uani 1 1 d D U . . .
H22A H 0.861829 0.790819 0.489979 0.175 Uiso 1 1 calc R U . . .
H22B H 0.776856 0.750431 0.484954 0.175 Uiso 1 1 calc R U . . .
H22C H 0.794628 0.741586 0.499855 0.175 Uiso 1 1 calc R U . . .
C23 C 0.599(2) 0.4050(13) 0.4810(3) 0.200(14) Uani 1 1 d D U . . .
H23A H 0.597026 0.401385 0.490546 0.300 Uiso 1 1 d R U . . .
H23B H 0.633516 0.388555 0.477716 0.300 Uiso 1 1 d R U . . .
H23C H 0.549166 0.372855 0.477366 0.300 Uiso 1 1 d R U . . .
C24 C 0.2852(17) 0.2363(13) 0.4721(2) 0.190(12) Uani 1 1 d D U . . .
H24A H 0.311650 0.207919 0.471363 0.285 Uiso 1 1 d R U . . .
H24B H 0.232500 0.204019 0.469643 0.285 Uiso 1 1 d R U . . .
H24C H 0.288230 0.253499 0.481093 0.285 Uiso 1 1 d R U . . .
C25 C 0.7351(14) 0.7948(15) 0.4357(2) 0.132(8) Uani 1 1 d D U . . .
H25A H 0.747654 0.845846 0.438103 0.198 Uiso 1 1 calc R U . . .
H25B H 0.681173 0.764530 0.433991 0.198 Uiso 1 1 calc R U . . .
H25C H 0.763077 0.796374 0.427859 0.198 Uiso 1 1 calc R U . . .
C26 C 0.6953(16) 0.5914(15) 0.5437(3) 0.147(10) Uani 1 1 d D U . . .
H26A H 0.741937 0.629523 0.539562 0.220 Uiso 1 1 calc R U . . .
H26B H 0.701492 0.549599 0.546679 0.220 Uiso 1 1 calc R U . . .
H26C H 0.683381 0.613432 0.551109 0.220 Uiso 1 1 calc R U . . .
C27 C 0.7046(14) 1.0862(12) 0.53362(18) 0.133(9) Uani 1 1 d D U . . .
H27A H 0.660777 1.091783 0.535328 0.200 Uiso 1 1 calc R U . . .
H27B H 0.750419 1.133069 0.535782 0.200 Uiso 1 1 calc R U . . .
H27C H 0.701605 1.045397 0.538991 0.200 Uiso 1 1 calc R U . . .
C28 C 0.7176(13) 0.5381(15) 0.4806(2) 0.131(9) Uani 1 1 d D U . . .
H28A H 0.738231 0.579018 0.474177 0.196 Uiso 1 1 calc R U . . .
H28B H 0.744159 0.509789 0.479886 0.196 Uiso 1 1 calc R U . . .
H28C H 0.723954 0.558890 0.489387 0.196 Uiso 1 1 calc R U . . .
C29 C 0.3925(15) 0.3027(14) 0.4577(3) 0.183(11) Uani 1 1 d D U . . .
H29A H 0.380255 0.265160 0.450900 0.275 Uiso 1 1 d R U . . .
H29B H 0.412235 0.289630 0.465390 0.275 Uiso 1 1 d R U . . .
H29C H 0.430265 0.352190 0.454510 0.275 Uiso 1 1 d R U . . .
C30 C 0.5504(13) 0.5109(15) 0.5405(3) 0.148(10) Uani 1 1 d D U . . .
H30A H 0.540297 0.541174 0.546673 0.222 Uiso 1 1 d R U . . .
H30B H 0.550177 0.469194 0.545163 0.222 Uiso 1 1 d R U . . .
H30C H 0.511607 0.491014 0.533723 0.222 Uiso 1 1 d R U . . .
C31 C 0.2706(16) 0.2972(15) 0.4529(2) 0.177(11) Uani 1 1 d D U . . .
H31A H 0.238356 0.316141 0.456067 0.266 Uiso 1 1 d R U . . .
H31B H 0.239816 0.243861 0.450697 0.266 Uiso 1 1 d R U . . .
H31C H 0.297846 0.325301 0.445107 0.266 Uiso 1 1 d R U . . .
C32 C 0.8282(17) 0.8700(17) 0.5107(2) 0.174(11) Uani 1 1 d D U . . .
H32A H 0.858096 0.924786 0.510139 0.261 Uiso 1 1 d R U . . .
H32B H 0.859706 0.850266 0.513969 0.261 Uiso 1 1 d R U . . .
H32C H 0.786126 0.855876 0.516719 0.261 Uiso 1 1 d R U . . .
C33 C 0.8053(11) 0.8467(11) 0.4961(2) 0.109(6) Uani 1 1 d D U . . .
C34 C 0.7743(13) 1.0593(16) 0.5148(3) 0.161(10) Uani 1 1 d D U . . .
H34A H 0.762008 1.007257 0.516175 0.241 Uiso 1 1 d R U . . .
H34B H 0.818018 1.092727 0.520155 0.241 Uiso 1 1 d R U . . .
H34C H 0.785598 1.072477 0.505615 0.241 Uiso 1 1 d R U . . .
C35 C 0.6138(16) 0.4768(18) 0.4634(2) 0.150(10) Uani 1 1 d D U . . .
H35A H 0.561729 0.437273 0.461936 0.225 Uiso 1 1 d R U . . .
H35B H 0.647549 0.464843 0.458536 0.225 Uiso 1 1 d R U . . .
H35C H 0.620489 0.524893 0.460366 0.225 Uiso 1 1 d R U . . .
C36 C 0.6986(19) 1.1183(13) 0.5082(3) 0.190(12) Uani 1 1 d D U . . .
H36A H 0.667475 1.088045 0.500917 0.285 Uiso 1 1 d R U . . .
H36B H 0.749125 1.153664 0.505087 0.285 Uiso 1 1 d R U . . .
H36C H 0.676255 1.146205 0.512127 0.285 Uiso 1 1 d R U . . .
C37 C 0.8325(16) 0.818(2) 0.4535(3) 0.203(12) Uani 1 1 d D U . . .
H37A H 0.866853 0.851402 0.446767 0.304 Uiso 1 1 calc R U . . .
H37B H 0.854895 0.791043 0.457742 0.304 Uiso 1 1 calc R U . . .
H37C H 0.823522 0.847336 0.459991 0.304 Uiso 1 1 calc R U . . .
C38 C 0.5316(9) 0.6983(8) 0.57627(14) 0.056(4) Uani 1 1 d D . . . .
C39 C 0.5470(9) 0.5324(8) 0.49110(13) 0.048(3) Uani 1 1 d . U . . .
O19 O 0.333333 0.666667 0.43476(13) 0.041(4) Uani 1 3 d S T P . .
H19 H 0.333333 0.666670 0.424994 0.061 Uiso 1 3 calc R U P . .
C40 C 0.6946(10) 0.7266(11) 0.45828(18) 0.067(5) Uani 1 1 d . . . . .
C41 C 0.4231(15) 0.4433(13) 0.4138(2) 0.132(9) Uani 1 1 d D U . . .
H41A H 0.402192 0.415168 0.421920 0.199 Uiso 1 1 calc R U . . .
H41B H 0.442468 0.417480 0.408418 0.199 Uiso 1 1 calc R U . . .
H41C H 0.383697 0.446787 0.409018 0.199 Uiso 1 1 calc R U . . .
C42 C 0.5673(15) 0.529(2) 0.4181(3) 0.188(11) Uani 1 1 d D U . . .
H42A H 0.598449 0.576566 0.422832 0.281 Uiso 1 1 d R U . . .
H42B H 0.589959 0.531616 0.409582 0.281 Uiso 1 1 d R U . . .
H42C H 0.564089 0.487566 0.423182 0.281 Uiso 1 1 d R U . . .
C43 C 0.5993(12) 0.7736(12) 0.57954(17) 0.113(8) Uani 1 1 d D . . . .
H43A H 0.643821 0.768181 0.580219 0.169 Uiso 1 1 calc R U . . .
H43B H 0.590868 0.791609 0.587877 0.169 Uiso 1 1 calc R U . . .
H43C H 0.606919 0.809722 0.572632 0.169 Uiso 1 1 calc R U . . .
C44 C 0.7617(17) 0.6891(16) 0.4431(3) 0.177(11) Uani 1 1 d D U . . .
H44A H 0.723580 0.645183 0.447883 0.265 Uiso 1 1 d R U . . .
H44B H 0.811690 0.698143 0.445493 0.265 Uiso 1 1 d R U . . .
H44C H 0.753930 0.679993 0.433733 0.265 Uiso 1 1 d R U . . .

loop_
_atom_site_aniso_label
_atom_site_aniso_U_11
_atom_site_aniso_U_22
_atom_site_aniso_U_33
_atom_site_aniso_U_23
_atom_site_aniso_U_13
_atom_site_aniso_U_12
Cu1 0.0428(10) 0.0428(10) 0.0358(13) 0.000 0.000 0.0214(5)
Cu2 0.0484(11) 0.0507(11) 0.0548(11) -0.0114(8) -0.0058(8) 0.0315(10)
Cu3 0.0494(11) 0.0604(12) 0.0434(10) -0.0072(8) -0.0006(8) 0.0341(10)
Cu4 0.0419(10) 0.0529(11) 0.0447(10) 0.0021(8) 0.0049(8) 0.0219(9)
Cu5 0.0507(12) 0.0435(11) 0.0707(13) 0.0092(9) 0.0047(9) 0.0291(10)
Cu6 0.0377(10) 0.0512(12) 0.0600(12) 0.0010(9) 0.0044(8) 0.0157(9)
Cu7 0.0385(10) 0.0465(11) 0.0640(12) 0.0197(9) 0.0080(8) 0.0153(9)
Cu8 0.0417(11) 0.0657(13) 0.0514(11) 0.0045(9) 0.0014(8) 0.0235(10)
Cu9 0.0663(13) 0.0514(12) 0.0497(11) -0.0046(8) 0.0044(9) 0.0328(10)
Cu10 0.0660(13) 0.0633(13) 0.0539(11) 0.0067(9) 0.0138(9) 0.0417(11)
Cu11 0.0495(12) 0.0783(14) 0.0511(12) -0.0131(10) -0.0032(9) 0.0340(11)
Cu12 0.0568(12) 0.0743(14) 0.0505(11) -0.0079(9) 0.0066(9) 0.0362(11)
V2 0.0302(12) 0.0348(12) 0.0260(11) 0.0003(9) 0.0015(9) 0.0174(10)
V1 0.0355(13) 0.0355(13) 0.0264(11) 0.0004(9) 0.0024(9) 0.0188(11)
V3 0.0333(12) 0.0335(12) 0.0266(11) -0.0040(9) -0.0020(9) 0.0145(10)
Cu13 0.0642(14) 0.0571(13) 0.0611(13) 0.0101(10) -0.0162(10) 0.0057(11)
V4 0.0504(15) 0.0446(14) 0.0305(12) -0.0049(10) 0.0005(10) 0.0248(12)
P1 0.041(2) 0.053(2) 0.0276(18) -0.0012(15) -0.0063(15) 0.0252(19)
P2 0.071(3) 0.083(4) 0.049(3) -0.009(2) 0.007(2) 0.046(3)
O1 0.017(4) 0.017(4) 0.003(5) 0.000 0.000 0.008(2)
O2 0.047(5) 0.039(5) 0.021(4) -0.002(4) 0.000(4) 0.024(5)
O3 0.039(5) 0.041(5) 0.027(5) 0.000(4) 0.002(4) 0.018(4)
O4 0.025(5) 0.031(5) 0.041(5) 0.005(4) 0.005(4) 0.011(4)
O5 0.031(5) 0.055(6) 0.040(5) 0.006(4) 0.011(4) 0.021(5)
O6 0.035(5) 0.029(5) 0.032(5) 0.000(4) 0.002(4) 0.015(4)
O7 0.044(6) 0.040(5) 0.034(5) -0.007(4) 0.001(4) 0.017(5)
O8 0.036(5) 0.059(6) 0.035(5) 0.002(4) 0.016(4) 0.024(5)
O9 0.059(6) 0.044(6) 0.028(5) -0.008(4) 0.000(4) 0.022(5)
O10 0.037(5) 0.042(5) 0.043(5) -0.008(4) -0.004(4) 0.019(5)
O11 0.038(6) 0.044(6) 0.050(6) 0.011(4) 0.015(4) 0.016(5)
O12 0.081(8) 0.102(9) 0.030(5) -0.005(5) 0.005(5) 0.059(7)
O13 0.038(5) 0.059(6) 0.032(5) -0.009(4) -0.011(4) 0.017(5)
O14 0.033(5) 0.055(6) 0.033(5) 0.004(4) 0.007(4) 0.028(5)
O15 0.067(8) 0.062(7) 0.061(7) -0.016(5) -0.013(5) 0.023(6)
O16 0.058(7) 0.075(8) 0.037(6) 0.002(5) 0.015(5) 0.028(6)
O17 0.055(7) 0.081(8) 0.040(6) -0.008(5) -0.010(5) 0.036(6)
O18 0.105(9) 0.077(8) 0.045(6) -0.006(5) 0.009(6) 0.064(8)
C1 0.048(10) 0.049(10) 0.050(9) 0.000(7) 0.008(7) 0.009(8)
C2 0.041(9) 0.059(10) 0.055(9) -0.003(6) -0.001(7) 0.028(8)
C3 0.048(9) 0.080(12) 0.044(8) -0.008(7) -0.001(7) 0.036(9)
C4 0.077(12) 0.029(8) 0.061(10) 0.014(7) 0.022(8) 0.033(8)
C5 0.099(14) 0.057(11) 0.061(11) -0.008(9) -0.009(9) 0.050(11)
C6 0.054(10) 0.031(8) 0.044(8) -0.004(6) 0.009(7) 0.005(8)
C7 0.053(10) 0.062(11) 0.067(10) 0.008(8) 0.007(8) 0.036(9)
C8 0.15(2) 0.095(15) 0.039(10) -0.008(9) -0.035(11) 0.062(15)
C9 0.108(15) 0.098(14) 0.093(13) 0.014(11) 0.039(12) 0.079(12)
C10 0.084(13) 0.049(10) 0.056(10) -0.005(8) 0.005(9) 0.030(10)
C11 0.034(8) 0.061(10) 0.053(9) -0.005(7) 0.011(7) 0.023(8)
C12 0.121(14) 0.125(14) 0.102(13) 0.014(10) -0.007(11) 0.098(12)
C13 0.049(9) 0.064(9) 0.052(9) -0.005(7) -0.004(7) 0.039(8)
C14 0.181(16) 0.064(10) 0.096(13) -0.021(9) 0.003(11) 0.066(11)
C15 0.131(18) 0.144(18) 0.045(11) 0.000(10) 0.022(11) 0.053(15)
C16 0.111(10) 0.135(11) 0.130(11) 0.006(9) 0.027(9) 0.085(9)
C17 0.112(17) 0.17(2) 0.026(9) -0.004(10) -0.016(9) 0.087(16)
C18 0.039(12) 0.18(2) 0.25(2) 0.027(18) 0.040(14) 0.043(13)
C19 0.132(15) 0.159(17) 0.068(12) -0.010(11) 0.027(12) 0.090(13)
C20 0.27(3) 0.14(2) 0.14(2) 0.037(16) 0.02(2) 0.16(2)
C21 0.100(12) 0.043(9) 0.100(11) -0.004(8) -0.012(10) 0.005(9)
C22 0.066(13) 0.168(17) 0.144(17) -0.024(14) -0.021(12) 0.081(14)
C23 0.27(3) 0.084(18) 0.27(3) 0.01(2) 0.12(3) 0.10(2)
C24 0.28(2) 0.109(17) 0.104(17) -0.032(14) 0.014(17) 0.035(18)
C25 0.123(15) 0.142(16) 0.105(14) 0.040(12) 0.027(12) 0.048(12)
C26 0.18(2) 0.14(2) 0.15(2) -0.043(15) -0.101(18) 0.109(17)
C27 0.132(18) 0.072(14) 0.109(13) -0.046(11) -0.009(13) -0.014(13)
C28 0.12(2) 0.15(2) 0.14(2) 0.016(17) 0.033(16) 0.080(18)
C29 0.25(2) 0.086(15) 0.21(2) -0.051(15) 0.044(19) 0.077(16)
C30 0.112(19) 0.14(2) 0.18(2) 0.073(17) -0.004(16) 0.057(16)
C31 0.22(2) 0.096(16) 0.17(2) -0.053(15) -0.026(18) 0.046(17)
C32 0.14(2) 0.20(3) 0.202(17) -0.078(17) -0.062(18) 0.101(19)
C33 0.061(11) 0.134(14) 0.143(14) -0.001(11) -0.003(10) 0.056(10)
C34 0.099(17) 0.12(2) 0.20(2) 0.002(18) 0.028(16) 0.013(14)
C35 0.17(2) 0.21(3) 0.14(2) -0.02(2) 0.024(18) 0.14(2)
C36 0.21(2) 0.075(16) 0.18(2) 0.046(15) -0.05(2) -0.004(15)
C37 0.145(18) 0.22(2) 0.201(19) -0.001(17) 0.027(16) 0.055(15)
C38 0.071(11) 0.055(10) 0.042(8) 0.005(7) -0.008(8) 0.032(9)
C39 0.063(10) 0.052(9) 0.045(8) 0.003(6) 0.002(7) 0.040(8)
O19 0.052(6) 0.052(6) 0.018(8) 0.000 0.000 0.026(3)
C40 0.067(12) 0.087(13) 0.075(12) -0.005(10) 0.012(10) 0.060(11)
C41 0.20(2) 0.138(16) 0.069(13) -0.040(12) 0.010(15) 0.094(16)
C42 0.20(2) 0.32(3) 0.14(2) -0.01(2) 0.050(18) 0.20(2)
C43 0.112(17) 0.14(2) 0.038(10) -0.002(11) -0.041(10) 0.030(16)
C44 0.150(16) 0.216(19) 0.161(17) 0.040(15) 0.082(14) 0.088(14)

loop_
_atom_type_symbol
_atom_type_description
_atom_type_scat_dispersion_real
_atom_type_scat_dispersion_imag
_atom_type_scat_source
C C 0.0033 0.0016 'International Tables Vol C Tables 4.2.6.8 and 6.1.1.4'
H H 0.0000 0.0000 'International Tables Vol C Tables 4.2.6.8 and 6.1.1.4'
Cu Cu 0.3201 1.2651 'International Tables Vol C Tables 4.2.6.8 and 6.1.1.4'
O O 0.0106 0.0060 'International Tables Vol C Tables 4.2.6.8 and 6.1.1.4'
P P 0.1023 0.0942 'International Tables Vol C Tables 4.2.6.8 and 6.1.1.4'
V V 0.3005 0.5294 'International Tables Vol C Tables 4.2.6.8 and 6.1.1.4'

loop_
_geom_angle_atom_site_label_1
_geom_angle_atom_site_label_2
_geom_angle_atom_site_label_3
_geom_angle
_geom_angle_site_symmetry_1
_geom_angle_site_symmetry_3
_geom_angle_publ_flag
O2 Cu1 O2 89.9(3) 2_665 . ?
O2 Cu1 O2 90.0(3) 2_665 3_565 ?
O2 Cu1 O2 90.0(3) . 3_565 ?
O2 Cu1 O4 167.6(3) 3_565 2_665 ?
O2 Cu1 O4 100.3(3) 2_665 2_665 ?
O2 Cu1 O4 167.6(3) . 3_565 ?
O2 Cu1 O4 83.0(3) 2_665 3_565 ?
O2 Cu1 O4 83.0(3) . 2_665 ?
O2 Cu1 O4 100.3(3) 3_565 3_565 ?
O2 Cu1 O4 83.0(3) 3_565 . ?
O2 Cu1 O4 167.6(3) 2_665 . ?
O2 Cu1 O4 100.3(3) . . ?
O4 Cu1 O4 88.1(3) 3_565 . ?
O4 Cu1 O4 88.1(3) 3_565 2_665 ?
O4 Cu1 O4 88.1(3) 2_665 . ?
Cu3 Cu2 Cu5 115.49(8) . . ?
Cu3 Cu2 Cu6 134.93(9) . 3_565 ?
Cu6 Cu2 Cu5 56.59(7) 3_565 . ?
Cu7 Cu2 Cu3 72.23(7) 3_565 . ?
Cu7 Cu2 Cu5 70.33(7) 3_565 . ?
Cu7 Cu2 Cu6 63.40(7) 3_565 3_565 ?
C1 Cu2 Cu3 94.1(4) 3_565 . ?
C1 Cu2 Cu5 97.4(4) 3_565 . ?
C1 Cu2 Cu6 49.9(4) 3_565 3_565 ?
C1 Cu2 Cu7 47.9(4) 3_565 3_565 ?
C4 Cu2 Cu3 155.9(4) . . ?
C4 Cu2 Cu5 46.0(4) . . ?
C4 Cu2 Cu6 54.4(4) . 3_565 ?
C4 Cu2 Cu7 107.0(4) . 3_565 ?
C4 Cu2 C1 103.0(6) . 3_565 ?
C39 Cu2 Cu3 47.5(4) . . ?
C39 Cu2 Cu5 131.1(4) . . ?
C39 Cu2 Cu6 171.9(4) . 3_565 ?
C39 Cu2 Cu7 119.7(4) . 3_565 ?
C39 Cu2 C1 125.5(6) . 3_565 ?
C39 Cu2 C4 127.4(6) . . ?
Cu2 Cu3 Cu7 52.69(6) . 3_565 ?
Cu2 Cu3 Cu8 153.08(9) . . ?
Cu2 Cu3 Cu10 80.06(7) . . ?
Cu8 Cu3 Cu7 121.08(7) . 3_565 ?
Cu10 Cu3 Cu7 119.55(8) . 3_565 ?
Cu10 Cu3 Cu8 83.64(8) . . ?
O5 Cu3 Cu2 92.6(3) . . ?
O5 Cu3 Cu7 42.1(3) . 3_565 ?
O5 Cu3 Cu8 79.5(3) . . ?
O5 Cu3 Cu10 125.4(3) . . ?
O5 Cu3 C3 96.0(5) . . ?
C3 Cu3 Cu2 163.4(5) . . ?
C3 Cu3 Cu7 130.3(4) . 3_565 ?
C3 Cu3 Cu8 43.2(5) . . ?
C3 Cu3 Cu10 106.1(4) . . ?
C39 Cu3 Cu2 50.4(5) . . ?
C39 Cu3 Cu7 103.0(5) . 3_565 ?
C39 Cu3 Cu8 126.5(5) . . ?
C39 Cu3 Cu10 46.8(4) . . ?
C39 Cu3 O5 140.9(5) . . ?
C39 Cu3 C3 123.1(6) . . ?
Cu10 Cu4 Cu8 89.15(8) . . ?
O8 Cu4 Cu8 108.4(2) . . ?
O8 Cu4 Cu10 88.9(3) . . ?
O8 Cu4 C7 143.8(5) . . ?
C6 Cu4 Cu8 49.3(4) . . ?
C6 Cu4 Cu10 137.3(4) . . ?
C6 Cu4 O8 111.1(5) . . ?
C6 Cu4 C7 33.2(5) . . ?
C6 Cu4 C11 146.3(6) . . ?
C7 Cu4 Cu8 49.3(4) . . ?
C7 Cu4 Cu10 115.0(4) . . ?
C11 Cu4 Cu8 125.9(4) . . ?
C11 Cu4 Cu10 47.3(4) . . ?
C11 Cu4 O8 101.9(5) . . ?
C11 Cu4 C7 114.3(6) . . ?
Cu2 Cu5 Cu7 51.61(6) . 3_565 ?
Cu2 Cu5 Cu9 67.88(7) . . ?
Cu6 Cu5 Cu2 59.81(7) 3_565 . ?
Cu6 Cu5 Cu7 57.42(7) 3_565 3_565 ?
Cu6 Cu5 Cu9 103.68(8) 3_565 . ?
Cu9 Cu5 Cu7 118.34(8) . 3_565 ?
O4 Cu5 Cu2 99.0(2) . . ?
O4 Cu5 Cu6 135.0(2) . 3_565 ?
O4 Cu5 Cu7 78.1(2) . 3_565 ?
O4 Cu5 Cu9 103.0(2) . . ?
O4 Cu5 O8 99.4(3) . 3_565 ?
O8 Cu5 Cu2 153.3(3) 3_565 . ?
O8 Cu5 Cu6 93.6(3) 3_565 3_565 ?
O8 Cu5 Cu7 114.4(2) 3_565 3_565 ?
O8 Cu5 Cu9 125.6(2) 3_565 . ?
C4 Cu5 Cu2 48.3(5) . . ?
C4 Cu5 Cu6 56.7(4) . 3_565 ?
C4 Cu5 Cu7 92.4(5) . 3_565 ?
C4 Cu5 Cu9 47.1(4) . . ?
C4 Cu5 O4 139.1(5) . . ?
C4 Cu5 O8 120.4(6) . 3_565 ?
Cu2 Cu6 Cu7 56.27(6) 2_665 . ?
Cu5 Cu6 Cu2 63.60(7) 2_665 2_665 ?
Cu5 Cu6 Cu7 70.32(7) 2_665 . ?
C1 Cu6 Cu2 53.8(5) . 2_665 ?
C1 Cu6 Cu5 106.5(5) . 2_665 ?
C1 Cu6 Cu7 45.3(4) . . ?
C1 Cu6 C4 101.5(6) . 2_665 ?
C4 Cu6 Cu2 49.0(4) 2_665 2_665 ?
C4 Cu6 Cu5 48.4(4) 2_665 2_665 ?
C4 Cu6 Cu7 96.6(4) 2_665 . ?
C6 Cu6 Cu2 173.0(4) . 2_665 ?
C6 Cu6 Cu5 112.2(4) . 2_665 ?
C6 Cu6 Cu7 128.8(4) . . ?
C6 Cu6 C1 133.0(6) . . ?
C6 Cu6 C4 123.9(6) . 2_665 ?
Cu2 Cu7 Cu3 55.09(6) 2_665 2_665 ?
Cu2 Cu7 Cu5 58.06(6) 2_665 2_665 ?
Cu2 Cu7 Cu6 60.33(7) 2_665 . ?
Cu2 Cu7 Cu13 105.85(9) 2_665 . ?
Cu3 Cu7 Cu5 96.36(7) 2_665 2_665 ?
Cu6 Cu7 Cu3 114.96(8) . 2_665 ?
Cu6 Cu7 Cu5 52.25(6) . 2_665 ?
Cu6 Cu7 Cu13 69.20(8) . . ?
Cu13 Cu7 Cu3 121.62(9) . 2_665 ?
Cu13 Cu7 Cu5 119.92(9) . 2_665 ?
O2 Cu7 Cu2 130.6(2) . 2_665 ?
O2 Cu7 Cu3 126.9(3) . 2_665 ?
O2 Cu7 Cu5 73.9(2) . 2_665 ?
O2 Cu7 Cu6 99.8(2) . . ?
O2 Cu7 Cu13 107.4(2) . . ?
O2 Cu7 O5 94.0(4) . 2_665 ?
O5 Cu7 Cu2 92.9(2) 2_665 2_665 ?
O5 Cu7 Cu3 39.9(2) 2_665 2_665 ?
O5 Cu7 Cu5 110.8(3) 2_665 2_665 ?
O5 Cu7 Cu6 152.7(2) 2_665 . ?
O5 Cu7 Cu13 128.5(3) 2_665 . ?
C1 Cu7 Cu2 57.0(5) . 2_665 ?
C1 Cu7 Cu3 87.6(5) . 2_665 ?
C1 Cu7 Cu5 94.2(5) . 2_665 ?
C1 Cu7 Cu6 49.7(5) . . ?
C1 Cu7 Cu13 49.1(5) . . ?
C1 Cu7 O2 143.9(6) . . ?
C1 Cu7 O5 121.9(6) . 2_665 ?
Cu4 Cu8 Cu3 86.16(7) . . ?
Cu4 Cu8 Cu11 159.12(10) . . ?
Cu11 Cu8 Cu3 74.07(7) . . ?
O10 Cu8 Cu3 93.1(3) . . ?
O10 Cu8 Cu4 120.3(2) . . ?
O10 Cu8 Cu11 55.8(2) . . ?
C3 Cu8 Cu3 48.6(5) . . ?
C3 Cu8 Cu4 123.9(4) . . ?
C3 Cu8 Cu11 45.0(4) . . ?
C3 Cu8 O10 96.8(5) . . ?
C3 Cu8 C6 162.0(6) . . ?
C3 Cu8 C7 128.0(6) . . ?
C6 Cu8 Cu3 133.5(4) . . ?
C6 Cu8 Cu4 48.5(4) . . ?
C6 Cu8 Cu11 148.1(4) . . ?
C6 Cu8 O10 100.8(5) . . ?
C6 Cu8 C7 34.2(5) . . ?
C7 Cu8 Cu3 129.3(5) . . ?
C7 Cu8 Cu4 53.1(5) . . ?
C7 Cu8 Cu11 146.9(5) . . ?
C7 Cu8 O10 131.3(5) . . ?
O11 Cu9 Cu5 56.5(2) . . ?
O14 Cu9 Cu5 76.6(2) . . ?
O14 Cu9 O11 88.0(3) . . ?
O18 Cu9 Cu5 148.7(3) . . ?
O18 Cu9 O11 93.4(4) . . ?
O18 Cu9 O14 95.6(4) . . ?
O18 Cu9 C4 156.0(6) . . ?
O18 Cu9 C5 121.2(6) . . ?
C4 Cu9 Cu5 44.7(4) . . ?
C4 Cu9 O11 88.7(5) . . ?
C4 Cu9 O14 108.4(5) . . ?
C4 Cu9 C5 35.0(6) . . ?
C5 Cu9 Cu5 75.4(5) . . ?
C5 Cu9 O11 97.0(5) . . ?
C5 Cu9 O14 142.3(5) . . ?
Cu4 Cu10 Cu3 91.69(8) . . ?
Cu4 Cu10 Cu12 78.39(8) . . ?
Cu12 Cu10 Cu3 148.51(9) . . ?
O14 Cu10 Cu3 100.1(2) . . ?
O14 Cu10 Cu4 90.8(2) . . ?
O14 Cu10 Cu12 51.0(2) . . ?
C11 Cu10 Cu3 142.0(5) . . ?
C11 Cu10 Cu4 51.8(4) . . ?
C11 Cu10 Cu12 45.7(4) . . ?
C11 Cu10 O14 91.7(5) . . ?
C11 Cu10 C13 135.1(6) . . ?
C11 Cu10 C39 168.3(6) . . ?
C13 Cu10 Cu3 75.5(4) . . ?
C13 Cu10 Cu4 159.6(4) . . ?
C13 Cu10 Cu12 120.6(4) . . ?
C13 Cu10 O14 106.9(5) . . ?
C39 Cu10 Cu3 45.1(4) . . ?
C39 Cu10 Cu4 136.8(4) . . ?
C39 Cu10 Cu12 136.3(4) . . ?
C39 Cu10 O14 95.8(5) . . ?
C39 Cu10 C13 33.6(5) . . ?
O10 Cu11 Cu8 47.1(2) . . ?
O17 Cu11 Cu8 141.1(4) . . ?
O17 Cu11 O10 100.6(4) . . ?
O17 Cu11 C2 136.6(6) . . ?
O17 Cu11 C3 169.8(5) . . ?
C2 Cu11 Cu8 80.4(4) . . ?
C2 Cu11 O10 122.6(5) . . ?
C3 Cu11 Cu8 44.4(5) . . ?
C3 Cu11 O10 88.0(5) . . ?
C3 Cu11 C2 36.1(6) . . ?
O14 Cu12 Cu10 55.5(2) . . ?
O16 Cu12 Cu10 154.4(3) . . ?
O16 Cu12 O14 104.4(4) . . ?
O16 Cu12 C11 159.1(6) . . ?
O16 Cu12 C40 126.9(6) . . ?
C11 Cu12 Cu10 45.6(5) . . ?
C11 Cu12 O14 95.8(5) . . ?
C11 Cu12 C40 32.9(6) . . ?
C40 Cu12 Cu10 75.3(5) . . ?
C40 Cu12 O14 128.6(6) . . ?
O2 V2 O6 113.1(4) . . ?
O5 V2 O2 108.0(4) . . ?
O5 V2 O6 111.1(4) . . ?
O10 V2 O2 111.1(4) . . ?
O10 V2 O5 105.8(4) . . ?
O10 V2 O6 107.7(4) . . ?
O4 V1 O3 109.8(4) . . ?
O8 V1 O3 114.4(4) . . ?
O8 V1 O4 110.9(4) . . ?
O8 V1 O14 106.4(4) . . ?
O14 V1 O3 105.0(4) . . ?
O14 V1 O4 110.0(4) . . ?
O6 V3 O1 75.6(3) 2_665 . ?
O6 V3 O1 75.1(3) . . ?
O6 V3 O6 86.7(5) 2_665 . ?
O7 V3 O1 170.8(4) . . ?
O7 V3 O6 96.7(4) . . ?
O7 V3 O6 100.1(4) . 2_665 ?
O7 V3 O9 102.1(4) . . ?
O7 V3 O13 102.5(4) . . ?
O9 V3 O1 85.8(3) . . ?
O9 V3 O6 86.3(4) . 2_665 ?
O9 V3 O6 160.7(4) . . ?
O9 V3 O13 92.9(4) . . ?
O13 V3 O1 81.4(3) . . ?
O13 V3 O6 157.1(4) . 2_665 ?
O13 V3 O6 86.7(4) . . ?
O7 Cu13 Cu7 61.1(2) . . ?
O10 Cu13 Cu7 74.9(2) . . ?
O10 Cu13 O7 84.0(3) . . ?
C1 Cu13 Cu7 44.5(4) . . ?
C1 Cu13 O7 93.7(5) . . ?
C1 Cu13 O10 108.0(5) . . ?
C10 Cu13 Cu7 78.4(5) . . ?
C10 Cu13 O7 114.2(6) . . ?
C10 Cu13 O10 134.1(5) . . ?
C10 Cu13 C1 34.2(6) . . ?
O3 V4 O3 89.2(5) 3_565 . ?
O3 V4 O15 85.7(4) 3_565 . ?
O3 V4 O19 76.3(3) . . ?
O3 V4 O19 77.0(3) 3_565 . ?
O11 V4 O3 95.7(4) . . ?
O11 V4 O3 93.2(4) . 3_565 ?
O11 V4 O12 99.5(5) . . ?
O11 V4 O15 99.3(5) . . ?
O11 V4 O19 167.3(5) . . ?
O12 V4 O3 166.3(4) . 3_565 ?
O12 V4 O3 94.5(4) . . ?
O12 V4 O15 87.2(5) . . ?
O12 V4 O19 91.1(4) . . ?
O15 V4 O3 164.3(4) . . ?
O15 V4 O19 88.1(4) . . ?
O9 P1 O13 113.2(5) 3_565 . ?
O9 P1 O17 113.1(6) 3_565 . ?
O9 P1 C38 106.0(6) 3_565 . ?
O13 P1 O17 110.6(6) . . ?
O13 P1 C38 108.0(6) . . ?
O17 P1 C38 105.5(6) . . ?
O12 P2 O16 105.0(7) . . ?
O12 P2 C19 105.6(7) . . ?
O16 P2 C19 108.0(8) . . ?
O18 P2 O12 116.5(6) . . ?
O18 P2 O16 113.3(7) . . ?
O18 P2 C19 108.0(7) . . ?
V3 O1 V3 101.8(3) 2_665 3_565 ?
V3 O1 V3 101.8(3) 2_665 . ?
V3 O1 V3 101.8(3) 3_565 . ?
V3 O1 H1 116.4 2_665 . ?
V3 O1 H1 116.4 3_565 . ?
V3 O1 H1 116.4 . . ?
Cu7 O2 Cu1 125.5(4) . . ?
V2 O2 Cu1 128.2(5) . . ?
V2 O2 Cu7 105.1(4) . . ?
V1 O3 V4 129.4(5) . 2_665 ?
V1 O3 V4 122.5(4) . . ?
V4 O3 V4 107.3(4) 2_665 . ?
Cu5 O4 Cu1 121.8(4) . . ?
V1 O4 Cu1 129.8(5) . . ?
V1 O4 Cu5 107.8(4) . . ?
Cu3 O5 Cu7 98.0(4) . 3_565 ?
V2 O5 Cu3 139.6(5) . . ?
V2 O5 Cu7 122.1(4) . 3_565 ?
V2 O6 V3 119.5(4) . . ?
V2 O6 V3 133.5(4) . 3_565 ?
V3 O6 V3 106.6(4) 3_565 . ?
V3 O7 Cu13 141.7(5) . . ?
Cu4 O8 Cu5 112.2(4) . 2_665 ?
V1 O8 Cu4 131.3(5) . . ?
V1 O8 Cu5 116.3(5) . 2_665 ?
P1 O9 V3 129.1(5) 2_665 . ?
Cu8 O10 Cu11 77.1(3) . . ?
Cu8 O10 Cu13 114.6(4) . . ?
V2 O10 Cu8 115.0(4) . . ?
V2 O10 Cu11 99.6(4) . . ?
V2 O10 Cu13 121.7(4) . . ?
Cu13 O10 Cu11 119.7(4) . . ?
V4 O11 Cu9 128.2(5) . . ?
P2 O12 V4 130.4(6) . . ?
P1 O13 V3 129.8(5) . . ?
Cu9 O14 Cu10 113.4(4) . . ?
Cu9 O14 Cu12 110.2(4) . . ?
Cu12 O14 Cu10 73.5(3) . . ?
V1 O14 Cu9 124.6(4) . . ?
V1 O14 Cu10 116.3(4) . . ?
V1 O14 Cu12 106.0(4) . . ?
P2 O16 Cu12 117.9(6) . . ?
P1 O17 Cu11 135.7(6) . . ?
P2 O18 Cu9 127.9(6) . . ?
Cu6 C1 Cu2 76.3(5) . 2_665 ?
Cu6 C1 Cu13 96.5(7) . . ?
Cu7 C1 Cu2 75.1(6) . 2_665 ?
Cu7 C1 Cu6 85.0(6) . . ?
Cu7 C1 Cu13 86.4(6) . . ?
Cu13 C1 Cu2 160.6(8) . 2_665 ?
C10 C1 Cu2 126.5(13) . 2_665 ?
C10 C1 Cu6 106.2(12) . . ?
C10 C1 Cu7 157.1(14) . . ?
C10 C1 Cu13 72.7(11) . . ?
C3 C2 Cu11 68.5(10) . . ?
C3 C2 C12 168.4(17) . . ?
C12 C2 Cu11 123.1(13) . . ?
Cu8 C3 Cu3 88.2(6) . . ?
Cu8 C3 Cu11 90.6(7) . . ?
Cu11 C3 Cu3 111.4(7) . . ?
C2 C3 Cu3 100.8(12) . . ?
C2 C3 Cu8 165.4(13) . . ?
C2 C3 Cu11 75.5(10) . . ?
Cu2 C4 Cu6 76.6(5) . 3_565 ?
Cu2 C4 Cu9 97.8(7) . . ?
Cu5 C4 Cu2 85.7(6) . . ?
Cu5 C4 Cu6 74.9(5) . 3_565 ?
Cu5 C4 Cu9 88.1(5) . . ?
Cu9 C4 Cu6 162.4(7) . 3_565 ?
C5 C4 Cu2 130.3(14) . . ?
C5 C4 Cu5 140.5(14) . . ?
C5 C4 Cu6 123.3(13) . 3_565 ?
C5 C4 Cu9 73.1(11) . . ?
C4 C5 Cu9 71.9(10) . . ?
C4 C5 C14 159(2) . . ?
C14 C5 Cu9 127.7(14) . . ?
Cu4 C6 Cu8 82.2(5) . . ?
Cu6 C6 Cu4 106.0(7) . . ?
Cu6 C6 Cu8 114.8(7) . . ?
C7 C6 Cu4 81.0(11) . . ?
C7 C6 Cu6 168.9(13) . . ?
C7 C6 Cu8 74.3(11) . . ?
Cu8 C7 Cu4 77.6(6) . . ?
C6 C7 Cu4 65.9(10) . . ?
C6 C7 Cu8 71.5(10) . . ?
C6 C7 C33 160.9(18) . . ?
C33 C7 Cu4 127.1(13) . . ?
C33 C7 Cu8 122.4(12) . . ?
H8A C8 H8B 109.5 . . ?
H8A C8 H8C 109.5 . . ?
H8B C8 H8C 109.5 . . ?
C38 C8 H8A 109.5 . . ?
C38 C8 H8B 109.5 . . ?
C38 C8 H8C 109.5 . . ?
C23 C9 C13 109.5(17) . . ?
C23 C9 C28 119(2) . . ?
C23 C9 C35 98(2) . . ?
C28 C9 C13 108.9(17) . . ?
C35 C9 C13 107.4(16) . . ?
C35 C9 C28 113.4(19) . . ?
C1 C10 Cu13 73.1(11) . . ?
C1 C10 C21 160.5(17) . . ?
C21 C10 Cu13 126.0(12) . . ?
Cu10 C11 Cu4 80.9(5) . . ?
Cu10 C11 Cu12 88.7(6) . . ?
Cu12 C11 Cu4 113.7(7) . . ?
C40 C11 Cu4 132.5(15) . . ?
C40 C11 Cu10 146.6(15) . . ?
C40 C11 Cu12 76.8(13) . . ?
C2 C12 C20 106.0(17) . . ?
C2 C12 C26 112.9(19) . . ?
C2 C12 C30 110.5(16) . . ?
C20 C12 C26 102.3(19) . . ?
C20 C12 C30 114(2) . . ?
C26 C12 C30 111(2) . . ?
C9 C13 Cu10 124.6(11) . . ?
C39 C13 Cu10 66.2(9) . . ?
C39 C13 C9 169.2(17) . . ?
C5 C14 C24 114.4(19) . . ?
C5 C14 C29 107(2) . . ?
C5 C14 C31 110.6(19) . . ?
C24 C14 C29 103.4(15) . . ?
C31 C14 C24 108.8(17) . . ?
C31 C14 C29 112.7(17) . . ?
H15A C15 H15B 109.5 . . ?
H15A C15 H15C 109.5 . . ?
H15B C15 H15C 109.5 . . ?
C19 C15 H15A 109.5 . . ?
C19 C15 H15B 109.5 . . ?
C19 C15 H15C 109.5 . . ?
C25 C16 C37 112(3) . . ?
C25 C16 C40 113.3(18) . . ?
C25 C16 C44 115(2) . . ?
C37 C16 C40 107(2) . . ?
C44 C16 C37 108(2) . . ?
C44 C16 C40 101.4(19) . . ?
H17A C17 H17B 109.5 . . ?
H17A C17 H17C 109.5 . . ?
H17B C17 H17C 109.5 . . ?
C38 C17 H17A 109.5 . . ?
C38 C17 H17B 109.5 . . ?
C38 C17 H17C 109.5 . . ?
H18A C18 H18B 109.5 . . ?
H18A C18 H18C 109.4 . . ?
H18B C18 H18C 109.6 . . ?
C33 C18 H18A 109.5 . . ?
C33 C18 H18B 109.8 . . ?
C33 C18 H18C 108.9 . . ?
C15 C19 P2 109.5(13) . . ?
C15 C19 C41 105.3(19) . . ?
C15 C19 C42 112(2) . . ?
C41 C19 P2 110.0(13) . . ?
C41 C19 C42 114(2) . . ?
C42 C19 P2 106.5(14) . . ?
C12 C20 H20A 107.5 . . ?
C12 C20 H20B 109.7 . . ?
C12 C20 H20C 111.1 . . ?
H20A C20 H20B 109.4 . . ?
H20A C20 H20C 109.6 . . ?
H20B C20 H20C 109.4 . . ?
C27 C21 C10 106.5(14) . . ?
C34 C21 C10 108.4(16) . . ?
C34 C21 C27 114(2) . . ?
C34 C21 C36 107(2) . . ?
C36 C21 C10 100.9(16) . . ?
C36 C21 C27 119(2) . . ?
H22A C22 H22B 109.5 . . ?
H22A C22 H22C 109.5 . . ?
H22B C22 H22C 109.5 . . ?
C33 C22 H22A 109.5 . . ?
C33 C22 H22B 109.5 . . ?
C33 C22 H22C 109.5 . . ?
C9 C23 H23A 106.5 . . ?
C9 C23 H23B 107.0 . . ?
C9 C23 H23C 114.8 . . ?
H23A C23 H23B 109.4 . . ?
H23A C23 H23C 109.4 . . ?
H23B C23 H23C 109.5 . . ?
C14 C24 H24A 109.2 . . ?
C14 C24 H24B 110.5 . . ?
C14 C24 H24C 108.6 . . ?
H24A C24 H24B 109.5 . . ?
H24A C24 H24C 109.5 . . ?
H24B C24 H24C 109.5 . . ?
C16 C25 H25A 109.5 . . ?
C16 C25 H25B 109.5 . . ?
C16 C25 H25C 109.5 . . ?
H25A C25 H25B 109.5 . . ?
H25A C25 H25C 109.5 . . ?
H25B C25 H25C 109.5 . . ?
C12 C26 H26A 109.5 . . ?
C12 C26 H26B 109.5 . . ?
C12 C26 H26C 109.5 . . ?
H26A C26 H26B 109.5 . . ?
H26A C26 H26C 109.5 . . ?
H26B C26 H26C 109.5 . . ?
C21 C27 H27A 109.5 . . ?
C21 C27 H27B 109.5 . . ?
C21 C27 H27C 109.5 . . ?
H27A C27 H27B 109.5 . . ?
H27A C27 H27C 109.5 . . ?
H27B C27 H27C 109.5 . . ?
C9 C28 H28A 109.5 . . ?
C9 C28 H28B 109.5 . . ?
C9 C28 H28C 109.5 . . ?
H28A C28 H28B 109.5 . . ?
H28A C28 H28C 109.5 . . ?
H28B C28 H28C 109.5 . . ?
C14 C29 H29A 113.6 . . ?
C14 C29 H29B 104.0 . . ?
C14 C29 H29C 110.5 . . ?
H29A C29 H29B 109.5 . . ?
H29A C29 H29C 109.7 . . ?
H29B C29 H29C 109.4 . . ?
C12 C30 H30A 110.1 . . ?
C12 C30 H30B 110.2 . . ?
C12 C30 H30C 108.2 . . ?
H30A C30 H30B 109.5 . . ?
H30A C30 H30C 109.5 . . ?
H30B C30 H30C 109.5 . . ?
C14 C31 H31A 109.4 . . ?
C14 C31 H31B 108.7 . . ?
C14 C31 H31C 110.3 . . ?
H31A C31 H31B 109.5 . . ?
H31A C31 H31C 109.5 . . ?
H31B C31 H31C 109.4 . . ?
H32A C32 H32B 109.4 . . ?
H32A C32 H32C 109.3 . . ?
H32B C32 H32C 109.4 . . ?
C33 C32 H32A 102.4 . . ?
C33 C32 H32B 111.0 . . ?
C33 C32 H32C 115.0 . . ?
C7 C33 C18 110.6(16) . . ?
C7 C33 C22 115.4(16) . . ?
C7 C33 C32 100.5(17) . . ?
C18 C33 C32 107(2) . . ?
C22 C33 C18 110.8(19) . . ?
C22 C33 C32 111.6(18) . . ?
C21 C34 H34A 109.3 . . ?
C21 C34 H34B 110.1 . . ?
C21 C34 H34C 109.0 . . ?
H34A C34 H34B 109.5 . . ?
H34A C34 H34C 109.5 . . ?
H34B C34 H34C 109.5 . . ?
C9 C35 H35A 111.1 . . ?
C9 C35 H35B 110.2 . . ?
C9 C35 H35C 107.3 . . ?
H35A C35 H35B 109.4 . . ?
H35A C35 H35C 109.4 . . ?
H35B C35 H35C 109.4 . . ?
C21 C36 H36A 110.7 . . ?
C21 C36 H36B 107.5 . . ?
C21 C36 H36C 110.1 . . ?
H36A C36 H36B 109.5 . . ?
H36A C36 H36C 109.5 . . ?
H36B C36 H36C 109.5 . . ?
C16 C37 H37A 109.5 . . ?
C16 C37 H37B 109.5 . . ?
C16 C37 H37C 109.5 . . ?
H37A C37 H37B 109.5 . . ?
H37A C37 H37C 109.5 . . ?
H37B C37 H37C 109.5 . . ?
C8 C38 P1 107.1(10) . . ?
C17 C38 P1 108.0(10) . . ?
C17 C38 C8 113.5(15) . . ?
C43 C38 P1 109.6(11) . . ?
C43 C38 C8 113.4(16) . . ?
C43 C38 C17 105.1(16) . . ?
Cu3 C39 Cu2 82.2(6) . . ?
Cu3 C39 Cu10 88.2(6) . . ?
Cu10 C39 Cu2 117.5(7) . . ?
C13 C39 Cu2 130.1(13) . . ?
C13 C39 Cu3 147.5(14) . . ?
C13 C39 Cu10 80.1(11) . . ?
V4 O19 V4 99.2(4) 3_565 2_665 ?
V4 O19 V4 99.2(4) . 2_665 ?
V4 O19 V4 99.2(4) 3_565 . ?
V4 O19 H19 118.5 3_565 . ?
V4 O19 H19 118.5 2_665 . ?
V4 O19 H19 118.5 . . ?
C11 C40 Cu12 70.3(12) . . ?
C11 C40 C16 169(2) . . ?
C16 C40 Cu12 120.9(14) . . ?
C19 C41 H41A 109.5 . . ?
C19 C41 H41B 109.5 . . ?
C19 C41 H41C 109.5 . . ?
H41A C41 H41B 109.5 . . ?
H41A C41 H41C 109.5 . . ?
H41B C41 H41C 109.5 . . ?
C19 C42 H42A 104.2 . . ?
C19 C42 H42B 113.4 . . ?
C19 C42 H42C 110.8 . . ?
H42A C42 H42B 109.5 . . ?
H42A C42 H42C 109.3 . . ?
H42B C42 H42C 109.4 . . ?
C38 C43 H43A 109.5 . . ?
C38 C43 H43B 109.5 . . ?
C38 C43 H43C 109.5 . . ?
H43A C43 H43B 109.5 . . ?
H43A C43 H43C 109.5 . . ?
H43B C43 H43C 109.5 . . ?
C16 C44 H44A 109.5 . . ?
C16 C44 H44B 108.6 . . ?
C16 C44 H44C 110.2 . . ?
H44A C44 H44B 109.3 . . ?
H44A C44 H44C 109.5 . . ?
H44B C44 H44C 109.7 . . ?

loop_
_geom_bond_atom_site_label_1
_geom_bond_atom_site_label_2
_geom_bond_distance
_geom_bond_site_symmetry_2
_geom_bond_publ_flag
Cu1 O2 2.071(8) 2_665 ?
Cu1 O2 2.071(8) . ?
Cu1 O2 2.071(8) 3_565 ?
Cu1 O4 2.083(8) 3_565 ?
Cu1 O4 2.083(8) . ?
Cu1 O4 2.083(8) 2_665 ?
Cu2 Cu3 2.589(3) . ?
Cu2 Cu5 2.718(3) . ?
Cu2 Cu6 2.623(3) 3_565 ?
Cu2 Cu7 2.511(2) 3_565 ?
Cu2 C1 2.178(17) 3_565 ?
Cu2 C4 2.036(17) . ?
Cu2 C39 2.012(16) . ?
Cu3 Cu7 3.006(3) 3_565 ?
Cu3 Cu8 2.878(3) . ?
Cu3 Cu10 2.719(2) . ?
Cu3 O5 1.947(8) . ?
Cu3 C3 2.159(16) . ?
Cu3 C39 1.926(14) . ?
Cu4 Cu8 2.714(2) . ?
Cu4 Cu10 2.605(3) . ?
Cu4 O8 2.080(9) . ?
Cu4 C6 2.053(13) . ?
Cu4 C7 2.222(18) . ?
Cu4 C11 2.073(15) . ?
Cu5 Cu6 2.533(3) 3_565 ?
Cu5 Cu7 3.016(3) 3_565 ?
Cu5 Cu9 2.784(3) . ?
Cu5 O4 2.004(8) . ?
Cu5 O8 2.081(9) 3_565 ?
Cu5 C4 1.961(14) . ?
Cu6 Cu7 2.699(3) . ?
Cu6 C1 2.067(16) . ?
Cu6 C4 2.192(14) 2_665 ?
Cu6 C6 1.904(18) . ?
Cu7 Cu13 2.741(3) . ?
Cu7 O2 2.032(9) . ?
Cu7 O5 2.035(9) 2_665 ?
Cu7 C1 1.927(16) . ?
Cu8 Cu11 2.819(3) . ?
Cu8 O10 2.120(9) . ?
Cu8 C3 1.972(18) . ?
Cu8 C6 2.077(15) . ?
Cu8 C7 2.108(16) . ?
Cu9 O11 2.368(9) . ?
Cu9 O14 2.096(9) . ?
Cu9 O18 1.932(10) . ?
Cu9 C4 2.041(14) . ?
Cu9 C5 2.054(18) . ?
Cu10 Cu12 2.715(3) . ?
Cu10 O14 2.333(8) . ?
Cu10 C11 1.940(16) . ?
Cu10 C13 2.133(15) . ?
Cu10 C39 1.982(14) . ?
Cu11 O10 2.391(9) . ?
Cu11 O17 1.829(10) . ?
Cu11 C2 2.075(15) . ?
Cu11 C3 1.995(15) . ?
Cu12 O14 2.199(8) . ?
Cu12 O16 1.910(10) . ?
Cu12 C11 1.943(15) . ?
Cu12 C40 2.009(19) . ?
V2 O2 1.711(8) . ?
V2 O5 1.690(9) . ?
V2 O6 1.780(8) . ?
V2 O10 1.687(9) . ?
V1 O3 1.773(8) . ?
V1 O4 1.724(8) . ?
V1 O8 1.669(10) . ?
V1 O14 1.678(8) . ?
V3 O1 2.097(5) . ?
V3 O6 2.042(8) . ?
V3 O6 2.016(8) 2_665 ?
V3 O7 1.594(9) . ?
V3 O9 1.999(9) . ?
V3 O13 2.009(9) . ?
Cu13 O7 2.263(9) . ?
Cu13 O10 2.255(9) . ?
Cu13 C1 2.075(16) . ?
Cu13 C10 2.070(16) . ?
V4 O3 2.029(8) 3_565 ?
V4 O3 2.064(9) . ?
V4 O11 1.594(9) . ?
V4 O12 1.976(10) . ?
V4 O15 2.046(10) . ?
V4 O19 2.164(7) . ?
P1 O9 1.502(10) 3_565 ?
P1 O13 1.505(10) . ?
P1 O17 1.553(11) . ?
P1 C38 1.791(14) . ?
P2 O12 1.560(11) . ?
P2 O16 1.563(12) . ?
P2 O18 1.527(11) . ?
P2 C19 1.895(19) . ?
O1 H1 0.9800 . ?
C1 C10 1.22(2) . ?
C2 C3 1.26(2) . ?
C2 C12 1.38(2) . ?
C4 C5 1.23(2) . ?
C5 C14 1.39(2) . ?
C6 C7 1.23(2) . ?
C7 C33 1.47(3) . ?
C8 H8A 0.9600 . ?
C8 H8B 0.9600 . ?
C8 H8C 0.9600 . ?
C8 C38 1.527(18) . ?
C9 C13 1.52(2) . ?
C9 C23 1.44(2) . ?
C9 C28 1.52(2) . ?
C9 C35 1.48(2) . ?
C10 C21 1.55(2) . ?
C11 C40 1.120(19) . ?
C12 C20 1.51(2) . ?
C12 C26 1.52(2) . ?
C12 C30 1.58(2) . ?
C13 C39 1.200(18) . ?
C14 C24 1.50(2) . ?
C14 C29 1.52(2) . ?
C14 C31 1.42(2) . ?
C15 H15A 0.9600 . ?
C15 H15B 0.9600 . ?
C15 H15C 0.9600 . ?
C15 C19 1.521(16) . ?
C16 C25 1.50(2) . ?
C16 C37 1.54(2) . ?
C16 C40 1.56(3) . ?
C16 C44 1.53(2) . ?
C17 H17A 0.9600 . ?
C17 H17B 0.9600 . ?
C17 H17C 0.9600 . ?
C17 C38 1.510(18) . ?
C18 H18A 0.9611 . ?
C18 H18B 0.9602 . ?
C18 H18C 0.9600 . ?
C18 C33 1.536(13) . ?
C19 C41 1.527(17) . ?
C19 C42 1.548(17) . ?
C20 H20A 0.9593 . ?
C20 H20B 0.9602 . ?
C20 H20C 0.9588 . ?
C21 C27 1.540(13) . ?
C21 C34 1.517(13) . ?
C21 C36 1.531(13) . ?
C22 H22A 0.9600 . ?
C22 H22B 0.9600 . ?
C22 H22C 0.9600 . ?
C22 C33 1.526(13) . ?
C23 H23A 0.9599 . ?
C23 H23B 0.9593 . ?
C23 H23C 0.9597 . ?
C24 H24A 0.9595 . ?
C24 H24B 0.9602 . ?
C24 H24C 0.9590 . ?
C25 H25A 0.9600 . ?
C25 H25B 0.9600 . ?
C25 H25C 0.9600 . ?
C26 H26A 0.9600 . ?
C26 H26B 0.9600 . ?
C26 H26C 0.9600 . ?
C27 H27A 0.9600 . ?
C27 H27B 0.9600 . ?
C27 H27C 0.9600 . ?
C28 H28A 0.9600 . ?
C28 H28B 0.9600 . ?
C28 H28C 0.9600 . ?
C29 H29A 0.9579 . ?
C29 H29B 0.9602 . ?
C29 H29C 0.9599 . ?
C30 H30A 0.9603 . ?
C30 H30B 0.9598 . ?
C30 H30C 0.9602 . ?
C31 H31A 0.9593 . ?
C31 H31B 0.9603 . ?
C31 H31C 0.9611 . ?
C32 H32A 0.9601 . ?
C32 H32B 0.9599 . ?
C32 H32C 0.9613 . ?
C32 C33 1.539(13) . ?
C34 H34A 0.9601 . ?
C34 H34B 0.9606 . ?
C34 H34C 0.9576 . ?
C35 H35A 0.9601 . ?
C35 H35B 0.9608 . ?
C35 H35C 0.9604 . ?
C36 H36A 0.9600 . ?
C36 H36B 0.9596 . ?
C36 H36C 0.9612 . ?
C37 H37A 0.9600 . ?
C37 H37B 0.9600 . ?
C37 H37C 0.9600 . ?
C38 C43 1.485(19) . ?
O19 H19 0.9800 . ?
C41 H41A 0.9600 . ?
C41 H41B 0.9600 . ?
C41 H41C 0.9600 . ?
C42 H42A 0.9613 . ?
C42 H42B 0.9595 . ?
C42 H42C 0.9610 . ?
C43 H43A 0.9600 . ?
C43 H43B 0.9600 . ?
C43 H43C 0.9600 . ?
C44 H44A 0.9610 . ?
C44 H44B 0.9604 . ?
C44 H44C 0.9563 . ?

loop_
_geom_torsion_atom_site_label_1
_geom_torsion_atom_site_label_2
_geom_torsion_atom_site_label_3
_geom_torsion_atom_site_label_4
_geom_torsion
_geom_torsion_site_symmetry_1
_geom_torsion_site_symmetry_2
_geom_torsion_site_symmetry_3
_geom_torsion_site_symmetry_4
_geom_torsion_publ_flag
Cu2 C1 C10 Cu13 -176.6(14) 2_665 . . . ?
Cu2 C1 C10 C21 -6(6) 2_665 . . . ?
Cu2 C4 C5 Cu9 -85.9(13) . . . . ?
Cu2 C4 C5 C14 112(5) . . . . ?
Cu4 C6 C7 Cu8 -84.3(4) . . . . ?
Cu4 C6 C7 C33 136(5) . . . . ?
Cu4 C7 C33 C18 88(2) . . . . ?
Cu4 C7 C33 C22 -38(2) . . . . ?
Cu4 C7 C33 C32 -158.6(15) . . . . ?
Cu4 C11 C40 Cu12 -110.1(16) . . . . ?
Cu4 C11 C40 C16 72(10) . . . . ?
Cu5 C4 C5 Cu9 65.1(19) . . . . ?
Cu5 C4 C5 C14 -97(5) . . . . ?
Cu6 C1 C10 Cu13 -91.9(8) . . . . ?
Cu6 C1 C10 C21 78(5) . . . . ?
Cu6 C4 C5 Cu9 173.0(13) 3_565 . . . ?
Cu6 C4 C5 C14 11(6) 3_565 . . . ?
Cu6 C6 C7 Cu4 -130(7) . . . . ?
Cu6 C6 C7 Cu8 146(7) . . . . ?
Cu6 C6 C7 C33 6(11) . . . . ?
Cu7 C1 C10 Cu13 25(4) . . . . ?
Cu7 C1 C10 C21 -165(3) . . . . ?
Cu8 Cu11 O17 P1 100.9(10) . . . . ?
Cu8 C6 C7 Cu4 84.3(4) . . . . ?
Cu8 C6 C7 C33 -139(5) . . . . ?
Cu8 C7 C33 C18 -172.5(16) . . . . ?
Cu8 C7 C33 C22 61(2) . . . . ?
Cu8 C7 C33 C32 -59(2) . . . . ?
Cu9 C4 C5 C14 -162(5) . . . . ?
Cu9 C5 C14 C24 168.8(16) . . . . ?
Cu9 C5 C14 C29 55(2) . . . . ?
Cu9 C5 C14 C31 -68(2) . . . . ?
Cu10 C11 C40 Cu12 67(2) . . . . ?
Cu10 C11 C40 C16 -111(9) . . . . ?
Cu10 C13 C39 Cu2 117.8(14) . . . . ?
Cu10 C13 C39 Cu3 -70(2) . . . . ?
Cu11 C2 C3 Cu3 -109.5(7) . . . . ?
Cu11 C2 C3 Cu8 18(5) . . . . ?
Cu11 C2 C12 C20 176.3(16) . . . . ?
Cu11 C2 C12 C26 -73(2) . . . . ?
Cu11 C2 C12 C30 52(2) . . . . ?
Cu12 C11 C40 C16 -178(10) . . . . ?
Cu13 C1 C10 C21 170(5) . . . . ?
Cu13 C10 C21 C27 -54(2) . . . . ?
Cu13 C10 C21 C34 70(2) . . . . ?
Cu13 C10 C21 C36 -178.3(17) . . . . ?
O2 V2 O5 Cu3 105.3(8) . . . . ?
O2 V2 O5 Cu7 -67.8(6) . . . 3_565 ?
O2 V2 O6 V3 109.2(6) . . . 3_565 ?
O2 V2 O6 V3 -61.8(6) . . . . ?
O2 V2 O10 Cu8 -89.9(5) . . . . ?
O2 V2 O10 Cu11 -170.0(3) . . . . ?
O2 V2 O10 Cu13 56.0(6) . . . . ?
O3 V1 O4 Cu1 -87.3(6) . . . . ?
O3 V1 O4 Cu5 84.2(5) . . . . ?
O3 V1 O8 Cu4 -122.3(6) . . . . ?
O3 V1 O8 Cu5 62.3(5) . . . 2_665 ?
O3 V1 O14 Cu9 -64.0(6) . . . . ?
O3 V1 O14 Cu10 144.6(4) . . . . ?
O3 V1 O14 Cu12 65.4(5) . . . . ?
O3 V4 O11 Cu9 -58.9(6) . . . . ?
O3 V4 O11 Cu9 -148.5(6) 3_565 . . . ?
O4 V1 O3 V4 -57.8(6) . . . . ?
O4 V1 O3 V4 110.4(6) . . . 2_665 ?
O4 V1 O8 Cu4 112.8(6) . . . . ?
O4 V1 O8 Cu5 -62.6(6) . . . 2_665 ?
O4 V1 O14 Cu9 54.1(6) . . . . ?
O4 V1 O14 Cu10 -97.3(5) . . . . ?
O4 V1 O14 Cu12 -176.5(4) . . . . ?
O5 V2 O2 Cu1 41.2(6) . . . . ?
O5 V2 O2 Cu7 -150.8(4) . . . . ?
O5 V2 O6 V3 -12.3(7) . . . 3_565 ?
O5 V2 O6 V3 176.7(4) . . . . ?
O5 V2 O10 Cu8 27.0(6) . . . . ?
O5 V2 O10 Cu11 -53.1(4) . . . . ?
O5 V2 O10 Cu13 172.9(5) . . . . ?
O6 V2 O2 Cu1 -82.1(6) . . . . ?
O6 V2 O2 Cu7 85.9(5) . . . . ?
O6 V2 O5 Cu3 -130.2(7) . . . . ?
O6 V2 O5 Cu7 56.7(6) . . . 3_565 ?
O6 V2 O10 Cu8 145.8(4) . . . . ?
O6 V2 O10 Cu11 65.7(4) . . . . ?
O6 V2 O10 Cu13 -68.3(6) . . . . ?
O6 V3 O7 Cu13 -142.1(7) 2_665 . . . ?
O6 V3 O7 Cu13 -54.3(8) . . . . ?
O8 V1 O3 V4 176.8(4) . . . . ?
O8 V1 O3 V4 -15.0(7) . . . 2_665 ?
O8 V1 O4 Cu1 40.2(7) . . . . ?
O8 V1 O4 Cu5 -148.3(4) . . . . ?
O8 V1 O14 Cu9 174.3(5) . . . . ?
O8 V1 O14 Cu10 22.9(5) . . . . ?
O8 V1 O14 Cu12 -56.3(5) . . . . ?
O9 V3 O7 Cu13 129.5(7) . . . . ?
O9 P1 O13 V3 -39.1(9) 3_565 . . . ?
O9 P1 O17 Cu11 34.2(11) 3_565 . . . ?
O9 P1 C38 C8 52.9(13) 3_565 . . . ?
O9 P1 C38 C17 -69.7(13) 3_565 . . . ?
O9 P1 C38 C43 176.4(13) 3_565 . . . ?
O10 Cu11 O17 P1 71.5(10) . . . . ?
O10 V2 O2 Cu1 156.8(5) . . . . ?
O10 V2 O2 Cu7 -35.2(5) . . . . ?
O10 V2 O5 Cu3 -13.7(9) . . . . ?
O10 V2 O5 Cu7 173.2(5) . . . 3_565 ?
O10 V2 O6 V3 61.3(6) . . . . ?
O10 V2 O6 V3 -127.7(6) . . . 3_565 ?
O12 V4 O11 Cu9 36.6(7) . . . . ?
O12 P2 O16 Cu12 113.9(7) . . . . ?
O12 P2 O18 Cu9 -45.3(11) . . . . ?
O12 P2 C19 C15 48.0(16) . . . . ?
O12 P2 C19 C41 -67.2(17) . . . . ?
O12 P2 C19 C42 169.4(17) . . . . ?
O13 V3 O7 Cu13 33.7(8) . . . . ?
O13 P1 O17 Cu11 -93.9(10) . . . . ?
O13 P1 C38 C8 174.5(12) . . . . ?
O13 P1 C38 C17 51.9(13) . . . . ?
O13 P1 C38 C43 -62.0(15) . . . . ?
O14 V1 O3 V4 -131.4(5) . . . 2_665 ?
O14 V1 O3 V4 60.4(6) . . . . ?
O14 V1 O4 Cu1 157.6(5) . . . . ?
O14 V1 O4 Cu5 -30.9(5) . . . . ?
O14 V1 O8 Cu4 -6.8(7) . . . . ?
O14 V1 O8 Cu5 177.8(4) . . . 2_665 ?
O15 V4 O11 Cu9 125.3(6) . . . . ?
O16 P2 O12 V4 -83.0(10) . . . . ?
O16 P2 O18 Cu9 76.6(10) . . . . ?
O16 P2 C19 C15 -63.9(16) . . . . ?
O16 P2 C19 C41 -179.1(15) . . . . ?
O16 P2 C19 C42 57.4(19) . . . . ?
O17 P1 O13 V3 89.0(8) . . . . ?
O17 P1 C38 C8 -67.3(13) . . . . ?
O17 P1 C38 C17 170.1(12) . . . . ?
O17 P1 C38 C43 56.2(15) . . . . ?
O18 P2 O12 V4 43.2(12) . . . . ?
O18 P2 O16 Cu12 -14.2(9) . . . . ?
O18 P2 C19 C15 173.2(14) . . . . ?
O18 P2 C19 C41 58.0(17) . . . . ?
O18 P2 C19 C42 -65.4(19) . . . . ?
C1 C10 C21 C27 138(5) . . . . ?
C1 C10 C21 C34 -99(5) . . . . ?
C1 C10 C21 C36 13(6) . . . . ?
C2 Cu11 O17 P1 -101.7(11) . . . . ?
C3 Cu11 O17 P1 -141(3) . . . . ?
C3 C2 C12 C20 -2(10) . . . . ?
C3 C2 C12 C26 109(9) . . . . ?
C3 C2 C12 C30 -126(8) . . . . ?
C4 C5 C14 C24 -33(6) . . . . ?
C4 C5 C14 C29 -147(5) . . . . ?
C4 C5 C14 C31 90(6) . . . . ?
C6 C7 C33 C18 -40(6) . . . . ?
C6 C7 C33 C22 -166(5) . . . . ?
C6 C7 C33 C32 73(5) . . . . ?
C9 C13 C39 Cu2 -65(10) . . . . ?
C9 C13 C39 Cu3 107(9) . . . . ?
C12 C2 C3 Cu3 69(9) . . . . ?
C12 C2 C3 Cu8 -163(6) . . . . ?
C19 P2 O12 V4 163.0(10) . . . . ?
C19 P2 O16 Cu12 -133.7(8) . . . . ?
C19 P2 O18 Cu9 -163.8(9) . . . . ?
C23 C9 C13 Cu10 -165.4(19) . . . . ?
C23 C9 C13 C39 18(10) . . . . ?
C25 C16 C40 Cu12 48(2) . . . . ?
C25 C16 C40 C11 -135(9) . . . . ?
C28 C9 C13 Cu10 63(2) . . . . ?
C28 C9 C13 C39 -114(9) . . . . ?
C35 C9 C13 Cu10 -60(2) . . . . ?
C35 C9 C13 C39 123(9) . . . . ?
C37 C16 C40 Cu12 171(2) . . . . ?
C37 C16 C40 C11 -11(10) . . . . ?
C38 P1 O13 V3 -156.1(7) . . . . ?
C38 P1 O17 Cu11 149.6(9) . . . . ?
O19 V4 O11 Cu9 -109.3(15) . . . . ?
C44 C16 C40 Cu12 -76(2) . . . . ?
C44 C16 C40 C11 102(10) . . . . ?

loop_
_smtbx_masks_void_nr
_smtbx_masks_void_average_x
_smtbx_masks_void_average_y
_smtbx_masks_void_average_z
_smtbx_masks_void_volume
_smtbx_masks_void_count_electrons
_smtbx_masks_void_content
1 0.421 -0.001 0.062 1794.6 68.2 '6.9 H2O'
2 -0.277 -0.086 0.228 1794.6 67.4 '6.9 H2O'
3 0.000 0.000 0.457 130.8 0.0 ?
4 -0.394 -0.508 0.562 1794.6 67.0 '6.9 H2O'
5 -0.341 -0.223 0.728 1794.6 67.8 '6.9 H2O'
6 0.000 0.000 0.957 130.8 0.0 ?
7 -0.539 0.138 0.395 1794.6 67.5 '6.9 H2O'
8 -0.836 -0.317 0.895 1794.6 66.7 '6.9 H2O'
9 0.333 0.667 0.624 130.8 0.0 ?
10 0.333 0.667 0.124 130.8 0.0 ?
11 0.667 0.333 0.290 130.8 0.0 ?
12 0.667 0.333 0.790 130.8 0.0 ?
